data_7242306
loop_
_publ_author_name
'Dyk, Konrad'
'Baran, \/Lukasz'
'R\.zysko, Wojciech'
'Stankevi\<c, Marek'
'Kami\'nski, Daniel M.'

_publ_section_title
;
 Interplay between the crystal stability and the energy of the molecular
 conformation
;
_journal_issue 14
_journal_name_full CrystEngComm
_journal_page_first 2683
_journal_page_last 2694
_journal_paper_doi 10.1039/D0CE01673J
_journal_volume 23
_journal_year 2021
_chemical_formula_moiety 'C24 H18 O4, 2[H2O]'
_chemical_formula_sum 'C24 H18 O4'
_chemical_formula_weight 370.38
_chemical_melting_point 523
_chemical_name_common BHDB
_chemical_name_systematic 5,5?-bis(4-hydroxyphenyl)-2,2?-dihydroxy-1,1?-biphenyl
_space_group_crystal_system cubic
_space_group_IT_number 228
_space_group_name_Hall '-F 4ud 2vw 3'
_space_group_name_H-M_alt 'F d -3 c :2'
_atom_sites_solution_hydrogens geom
_atom_sites_solution_primary iterative
_audit_block_doi 10.5517/ccdc.csd.cc27617r
_audit_creation_date 2021-02-17
_audit_creation_method
;
Olex2 1.3
(compiled 2020.11.12 svn.r5f609507 for OlexSys, GUI svn.r6257)
;
_audit_update_record
;
2021-02-17 deposited with the CCDC.	2021-02-19 downloaded from the CCDC.
;
_cell_angle_alpha 90
_cell_angle_beta 90
_cell_angle_gamma 90
_cell_formula_units_Z 96
_cell_length_a 36.4661(5)
_cell_length_b 36.4661(5)
_cell_length_c 36.4661(5)
_cell_measurement_reflns_used 20403
_cell_measurement_temperature 293.0
_cell_measurement_theta_max 66.8220
_cell_measurement_theta_min 4.1800
_cell_volume 48491.8(12)
_computing_cell_refinement 'CrysAlisPro 1.171.40.45a (Rigaku OD, 2019)'
_computing_data_collection 'CrysAlisPro 1.171.40.45a (Rigaku OD, 2019)'
_computing_data_reduction 'CrysAlisPro 1.171.40.45a (Rigaku OD, 2019)'
_computing_molecular_graphics 'Olex2 1.3 (Dolomanov et al., 2009)'
_computing_publication_material 'Olex2 1.3 (Dolomanov et al., 2009)'
_computing_structure_refinement 'SHELXL 2018/3 (Sheldrick, 2015)'
_computing_structure_solution 'olex2.solve 1.3 (Bourhis et al., 2015)'
_diffrn_ambient_temperature 293.0
_diffrn_detector 'CCD plate'
_diffrn_detector_area_resol_mean 5.8140
_diffrn_measured_fraction_theta_full 0.998
_diffrn_measured_fraction_theta_max 0.991
_diffrn_measurement_details
;
List of Runs (angles in degrees, time in seconds):

  # Type    Start    End  Width  t~exp~   \w     \q     \k     \f   Frames
#--------------------------------------------------------------------------
  1  \w     19.00  82.00   0.50   10.00    --    0.00  30.00 -60.00  126
  2  \w    -83.00  81.00   0.50   20.00    --    5.00  30.00  90.00  328
  3  \w   -141.00-115.00   0.50   20.00    --  -90.00  60.00  16.14   52
  4  \w    -52.00  -2.00   0.50   20.00    --  -90.00  60.00  16.14  100
  5  \w   -158.00 -84.00   0.50   20.00    --  -90.00  59.00 -26.53  148
  6  \w    -44.00 -18.00   0.50   20.00    --  -90.00  59.00 -26.53   52
  7  \w   -178.00 -96.00   0.50   20.00    --  -90.00  50.00 150.00  164
  8  \w   -176.00 -57.00   0.50   20.00    --  -90.00  60.00  35.03  238
  9  \w    -76.00  -3.00   0.50   20.00    --  -90.00  50.00 150.00  146
 10  \w   -148.00 -79.00   0.50   20.00    --  -90.00  59.00  83.24  138
 11  \w    -72.00  -8.00   0.50   20.00    --  -90.00  59.00  83.24  128
 12  \w   -179.00-122.00   0.50   20.00    --  -90.00  40.00 -90.00  114
 13  \w   -109.00 -83.00   0.50   20.00    --  -90.00  40.00 -90.00   52
 14  \w   -171.00-119.00   0.50   20.00    --  -90.00  60.00 164.09  104
 15  \w   -105.00 -46.00   0.50   20.00    --  -90.00  60.00 164.09  118
 16  \w    -88.00 -62.00   0.50   20.00    --  -90.00  60.00  16.14   52
 17  \w    -50.00  -2.00   0.50   20.00    --  -90.00  60.00  35.03   96
 18  \w    -58.00 -22.00   0.50   20.00    --  -90.00  60.00-125.08   72
 19  \w   -179.00-114.00   0.50   20.00    --  -90.00  60.00 -59.58  130
 20  \w    -58.00  -3.00   0.50   20.00    --  -90.00  60.00 -59.58  110
 21  \w   -134.00  -2.00   0.50   20.00    --  -90.00  20.00-120.00  264
 22  \w   -175.00-142.00   0.50   20.00    --  -90.00  60.00  97.15   66
 23  \w   -118.00 -93.00   0.50   20.00    --  -90.00  60.00  97.15   50
 24  \w    -60.00  -7.00   0.50   20.00    --  -90.00  60.00  97.15  106
 25  \w    -56.00  -5.00   0.50   20.00    --  -90.00  40.00 120.00  102
 26  \w   -152.00-127.00   0.50   20.00    --  -90.00  10.00 -90.00   50
 27  \w    -51.00 -10.00   0.50   20.00    --  -90.00  10.00 -90.00   82
 28  \w    -93.00 -67.00   0.50   20.00    --  -90.00  40.00 -60.00   52
 29  \w   -174.00-149.00   0.50   20.00    --  -90.00  60.00-171.63   50
 30  \w    -47.00 -22.00   0.50   20.00    --  -90.00  60.00-171.63   50
 31  \w   -176.00 -77.00   0.50   20.00    --  -90.00  60.00-125.08  198
;
_diffrn_measurement_device 'four-circle diffractometer'
_diffrn_measurement_device_type 'XtaLAB AFC11 (RCD3): quarter-chi single'
_diffrn_measurement_method '\w scans'
_diffrn_orient_matrix_type 'CrysAlisPro convention (1999,Acta A55,543-557)'
_diffrn_orient_matrix_UB_11 -0.0158972000
_diffrn_orient_matrix_UB_12 0.0279869000
_diffrn_orient_matrix_UB_13 -0.0273768000
_diffrn_orient_matrix_UB_21 -0.0376719000
_diffrn_orient_matrix_UB_22 -0.0029541000
_diffrn_orient_matrix_UB_23 0.0189039000
_diffrn_orient_matrix_UB_31 0.0106070000
_diffrn_orient_matrix_UB_32 0.0314925000
_diffrn_orient_matrix_UB_33 0.0260683000
_diffrn_radiation_monochromator mirror
_diffrn_radiation_probe x-ray
_diffrn_radiation_type 'Cu K\a'
_diffrn_radiation_wavelength 1.54184
_diffrn_reflns_av_R_equivalents 0.0597
_diffrn_reflns_av_unetI/netI 0.0223
_diffrn_reflns_Laue_measured_fraction_full 0.998
_diffrn_reflns_Laue_measured_fraction_max 0.991
_diffrn_reflns_limit_h_max 43
_diffrn_reflns_limit_h_min -42
_diffrn_reflns_limit_k_max 43
_diffrn_reflns_limit_k_min -43
_diffrn_reflns_limit_l_max 43
_diffrn_reflns_limit_l_min -43
_diffrn_reflns_number 125860
_diffrn_reflns_point_group_measured_fraction_full 0.998
_diffrn_reflns_point_group_measured_fraction_max 0.991
_diffrn_reflns_theta_full 67.684
_diffrn_reflns_theta_max 68.766
_diffrn_reflns_theta_min 3.428
_diffrn_source 'Rotating-anode X-ray tube'
_diffrn_source_type 'Rigaku (Cu) X-ray Source'
_exptl_absorpt_coefficient_mu 0.670
_exptl_absorpt_correction_T_max 1.00000
_exptl_absorpt_correction_T_min 0.70560
_exptl_absorpt_correction_type multi-scan
_exptl_absorpt_process_details
;
CrysAlisPro 1.171.40.45a (Rigaku Oxford Diffraction, 2019)
Empirical absorption correction using spherical harmonics,
 implemented in SCALE3 ABSPACK scaling algorithm.
;
_exptl_crystal_colour 'clear colourless'
_exptl_crystal_colour_lustre clear
_exptl_crystal_colour_primary colourless
_exptl_crystal_density_diffrn 1.218
_exptl_crystal_description cube
_exptl_crystal_F_000 18624
_exptl_crystal_preparation
'milling with acetonitrille and trimesic acid, recrystallization from acetonitrille, acetic acid solution 1:1'
_exptl_crystal_recrystallization_method evaporation
_exptl_crystal_size_max 0.2
_exptl_crystal_size_mid 0.2
_exptl_crystal_size_min 0.18
_refine_diff_density_max 0.140
_refine_diff_density_min -0.176
_refine_diff_density_rms 0.034
_refine_ls_extinction_method none
_refine_ls_goodness_of_fit_ref 1.072
_refine_ls_hydrogen_treatment constr
_refine_ls_matrix_type full
_refine_ls_number_parameters 129
_refine_ls_number_reflns 1872
_refine_ls_number_restraints 0
_refine_ls_restrained_S_all 1.072
_refine_ls_R_factor_all 0.0634
_refine_ls_R_factor_gt 0.0537
_refine_ls_shift/su_max 0.000
_refine_ls_shift/su_mean 0.000
_refine_ls_structure_factor_coef Fsqd
_refine_ls_weighting_details 'w=1/[\s^2^(Fo^2^)+(0.1069P)^2^+19.1381P] where P=(Fo^2^+2Fc^2^)/3'
_refine_ls_weighting_scheme calc
_refine_ls_wR_factor_gt 0.1678
_refine_ls_wR_factor_ref 0.1811
_reflns_Friedel_coverage 0.000
_reflns_number_gt 1441
_reflns_number_total 1872
_reflns_threshold_expression 'I > 2\s(I)'
_cod_data_source_file d0ce01673j1.cif
_cod_data_source_block dhbd
_cod_depositor_comments 'Adding full bibliography for 7242306--7242309.cif.'
_cod_original_cell_volume 48492(2)
_cod_original_sg_symbol_Hall '-F 4cvw 2vw 3'
_cod_original_sg_symbol_H-M 'F d -3 c'
_cod_database_code 7242306
_shelx_shelxl_version_number 2018/3
_chemical_oxdiff_usercomment '0.2 x 0.2 x 0'
_shelx_space_group_comment
;
The symmetry employed for this shelxl refinement is uniquely defined
by the following loop, which should always be used as a source of
symmetry information in preference to the above space-group names.
They are only intended as comments.
;
_shelx_estimated_absorpt_t_max 0.889
_shelx_estimated_absorpt_t_min 0.878
_reflns_odcompleteness_completeness 98.90
_reflns_odcompleteness_iscentric 1
_reflns_odcompleteness_theta 69.01
_olex2_refinement_description
;
1. Fixed Uiso
 At 1.2 times of:
  All C(H) groups
 At 1.5 times of:
  All O(H) groups
2.a Aromatic/amide H refined with riding coordinates:
 C2(H3O), C4(H4), C5(H5), C8(H8), C9(H9), C11(H11), C12(H12)
2.b Idealised tetrahedral OH refined as rotating group:
 O1(H1O), O2(H2O)
;
_smtbx_masks_void_probe_radius 1.2
_smtbx_masks_void_truncation_radius 1.2
_olex2_exptl_crystal_mounting_method oil
_olex2_submission_original_sample_id BHDB
_olex2_submission_special_instructions 'No special instructions were received'
_oxdiff_exptl_absorpt_empirical_details
;
Empirical correction (ABSPACK) includes:
- Absorption correction using spherical harmonics
- Frame scaling
;
_oxdiff_exptl_absorpt_empirical_full_max 1.584
_oxdiff_exptl_absorpt_empirical_full_min 0.792

loop_
_space_group_symop_operation_xyz
'x, y, z'
'-x+1/4, -y+3/4, z+1/2'
'-x+3/4, y+1/2, -z+1/4'
'x+1/2, -y+1/4, -z+3/4'
'z, x, y'
'z+1/2, -x+1/4, -y+3/4'
'-z+1/4, -x+3/4, y+1/2'
'-z+3/4, x+1/2, -y+1/4'
'y, z, x'
'-y+3/4, z+1/2, -x+1/4'
'y+1/2, -z+1/4, -x+3/4'
'-y+1/4, -z+3/4, x+1/2'
'y+3/4, x+1/4, -z'
'-y+1/2, -x+1/2, -z+1/2'
'y+1/4, -x, z+3/4'
'-y, x+3/4, z+1/4'
'x+3/4, z+1/4, -y'
'-x, z+3/4, y+1/4'
'-x+1/2, -z+1/2, -y+1/2'
'x+1/4, -z, y+3/4'
'z+3/4, y+1/4, -x'
'z+1/4, -y, x+3/4'
'-z, y+3/4, x+1/4'
'-z+1/2, -y+1/2, -x+1/2'
'x, y+1/2, z+1/2'
'-x+1/4, -y+5/4, z+1'
'-x+3/4, y+1, -z+3/4'
'x+1/2, -y+3/4, -z+5/4'
'z, x+1/2, y+1/2'
'z+1/2, -x+3/4, -y+5/4'
'-z+1/4, -x+5/4, y+1'
'-z+3/4, x+1, -y+3/4'
'y, z+1/2, x+1/2'
'-y+3/4, z+1, -x+3/4'
'y+1/2, -z+3/4, -x+5/4'
'-y+1/4, -z+5/4, x+1'
'y+3/4, x+3/4, -z+1/2'
'-y+1/2, -x+1, -z+1'
'y+1/4, -x+1/2, z+5/4'
'-y, x+5/4, z+3/4'
'x+3/4, z+3/4, -y+1/2'
'-x, z+5/4, y+3/4'
'-x+1/2, -z+1, -y+1'
'x+1/4, -z+1/2, y+5/4'
'z+3/4, y+3/4, -x+1/2'
'z+1/4, -y+1/2, x+5/4'
'-z, y+5/4, x+3/4'
'-z+1/2, -y+1, -x+1'
'x+1/2, y, z+1/2'
'-x+3/4, -y+3/4, z+1'
'-x+5/4, y+1/2, -z+3/4'
'x+1, -y+1/4, -z+5/4'
'z+1/2, x, y+1/2'
'z+1, -x+1/4, -y+5/4'
'-z+3/4, -x+3/4, y+1'
'-z+5/4, x+1/2, -y+3/4'
'y+1/2, z, x+1/2'
'-y+5/4, z+1/2, -x+3/4'
'y+1, -z+1/4, -x+5/4'
'-y+3/4, -z+3/4, x+1'
'y+5/4, x+1/4, -z+1/2'
'-y+1, -x+1/2, -z+1'
'y+3/4, -x, z+5/4'
'-y+1/2, x+3/4, z+3/4'
'x+5/4, z+1/4, -y+1/2'
'-x+1/2, z+3/4, y+3/4'
'-x+1, -z+1/2, -y+1'
'x+3/4, -z, y+5/4'
'z+5/4, y+1/4, -x+1/2'
'z+3/4, -y, x+5/4'
'-z+1/2, y+3/4, x+3/4'
'-z+1, -y+1/2, -x+1'
'x+1/2, y+1/2, z'
'-x+3/4, -y+5/4, z+1/2'
'-x+5/4, y+1, -z+1/4'
'x+1, -y+3/4, -z+3/4'
'z+1/2, x+1/2, y'
'z+1, -x+3/4, -y+3/4'
'-z+3/4, -x+5/4, y+1/2'
'-z+5/4, x+1, -y+1/4'
'y+1/2, z+1/2, x'
'-y+5/4, z+1, -x+1/4'
'y+1, -z+3/4, -x+3/4'
'-y+3/4, -z+5/4, x+1/2'
'y+5/4, x+3/4, -z'
'-y+1, -x+1, -z+1/2'
'y+3/4, -x+1/2, z+3/4'
'-y+1/2, x+5/4, z+1/4'
'x+5/4, z+3/4, -y'
'-x+1/2, z+5/4, y+1/4'
'-x+1, -z+1, -y+1/2'
'x+3/4, -z+1/2, y+3/4'
'z+5/4, y+3/4, -x'
'z+3/4, -y+1/2, x+3/4'
'-z+1/2, y+5/4, x+1/4'
'-z+1, -y+1, -x+1/2'
'-x, -y, -z'
'x-1/4, y-3/4, -z-1/2'
'x-3/4, -y-1/2, z-1/4'
'-x-1/2, y-1/4, z-3/4'
'-z, -x, -y'
'-z-1/2, x-1/4, y-3/4'
'z-1/4, x-3/4, -y-1/2'
'z-3/4, -x-1/2, y-1/4'
'-y, -z, -x'
'y-3/4, -z-1/2, x-1/4'
'-y-1/2, z-1/4, x-3/4'
'y-1/4, z-3/4, -x-1/2'
'-y-3/4, -x-1/4, z'
'y-1/2, x-1/2, z-1/2'
'-y-1/4, x, -z-3/4'
'y, -x-3/4, -z-1/4'
'-x-3/4, -z-1/4, y'
'x, -z-3/4, -y-1/4'
'x-1/2, z-1/2, y-1/2'
'-x-1/4, z, -y-3/4'
'-z-3/4, -y-1/4, x'
'-z-1/4, y, -x-3/4'
'z, -y-3/4, -x-1/4'
'z-1/2, y-1/2, x-1/2'
'-x, -y+1/2, -z+1/2'
'x-1/4, y-1/4, -z'
'x-3/4, -y, z+1/4'
'-x-1/2, y+1/4, z-1/4'
'-z, -x+1/2, -y+1/2'
'-z-1/2, x+1/4, y-1/4'
'z-1/4, x-1/4, -y'
'z-3/4, -x, y+1/4'
'-y, -z+1/2, -x+1/2'
'y-3/4, -z, x+1/4'
'-y-1/2, z+1/4, x-1/4'
'y-1/4, z-1/4, -x'
'-y-3/4, -x+1/4, z+1/2'
'y-1/2, x, z'
'-y-1/4, x+1/2, -z-1/4'
'y, -x-1/4, -z+1/4'
'-x-3/4, -z+1/4, y+1/2'
'x, -z-1/4, -y+1/4'
'x-1/2, z, y'
'-x-1/4, z+1/2, -y-1/4'
'-z-3/4, -y+1/4, x+1/2'
'-z-1/4, y+1/2, -x-1/4'
'z, -y-1/4, -x+1/4'
'z-1/2, y, x'
'-x+1/2, -y, -z+1/2'
'x+1/4, y-3/4, -z'
'x-1/4, -y-1/2, z+1/4'
'-x, y-1/4, z-1/4'
'-z+1/2, -x, -y+1/2'
'-z, x-1/4, y-1/4'
'z+1/4, x-3/4, -y'
'z-1/4, -x-1/2, y+1/4'
'-y+1/2, -z, -x+1/2'
'y-1/4, -z-1/2, x+1/4'
'-y, z-1/4, x-1/4'
'y+1/4, z-3/4, -x'
'-y-1/4, -x-1/4, z+1/2'
'y, x-1/2, z'
'-y+1/4, x, -z-1/4'
'y+1/2, -x-3/4, -z+1/4'
'-x-1/4, -z-1/4, y+1/2'
'x+1/2, -z-3/4, -y+1/4'
'x, z-1/2, y'
'-x+1/4, z, -y-1/4'
'-z-1/4, -y-1/4, x+1/2'
'-z+1/4, y, -x-1/4'
'z+1/2, -y-3/4, -x+1/4'
'z, y-1/2, x'
'-x+1/2, -y+1/2, -z'
'x+1/4, y-1/4, -z-1/2'
'x-1/4, -y, z-1/4'
'-x, y+1/4, z-3/4'
'-z+1/2, -x+1/2, -y'
'-z, x+1/4, y-3/4'
'z+1/4, x-1/4, -y-1/2'
'z-1/4, -x, y-1/4'
'-y+1/2, -z+1/2, -x'
'y-1/4, -z, x-1/4'
'-y, z+1/4, x-3/4'
'y+1/4, z-1/4, -x-1/2'
'-y-1/4, -x+1/4, z'
'y, x, z-1/2'
'-y+1/4, x+1/2, -z-3/4'
'y+1/2, -x-1/4, -z-1/4'
'-x-1/4, -z+1/4, y'
'x+1/2, -z-1/4, -y-1/4'
'x, z, y-1/2'
'-x+1/4, z+1/2, -y-3/4'
'-z-1/4, -y+1/4, x'
'-z+1/4, y+1/2, -x-3/4'
'z+1/2, -y-1/4, -x-1/4'
'z, y, x-1/2'

loop_
_atom_site_label
_atom_site_type_symbol
_atom_site_fract_x
_atom_site_fract_y
_atom_site_fract_z
_atom_site_U_iso_or_equiv
_atom_site_adp_type
_atom_site_occupancy
_atom_site_site_symmetry_order
_atom_site_calc_flag
_atom_site_refinement_flags_posn
_atom_site_refinement_flags_adp
_atom_site_refinement_flags_occupancy
_atom_site_disorder_assembly
_atom_site_disorder_group
O1 O 0.33809(7) 0.77704(6) 0.42110(9) 0.1667(10) Uani 1 1 d . . . . .
H1O H 0.318704 0.788048 0.418149 0.250 Uiso 1 1 calc R U . . .
O2 O 0.28976(5) 0.51432(5) 0.45530(6) 0.1182(6) Uani 1 1 d . . . . .
H2O H 0.268750 0.511178 0.462661 0.177 Uiso 1 1 calc R U . . .
C1 C 0.26834(5) 0.57429(6) 0.43856(5) 0.0808(5) Uani 1 1 d . . . . .
C2 C 0.27640(5) 0.61131(5) 0.43507(5) 0.0780(5) Uani 1 1 d . . . . .
H3O H 0.257777 0.627125 0.427757 0.094 Uiso 1 1 calc R U . . .
C3 C 0.31097(5) 0.62596(6) 0.44198(5) 0.0765(5) Uani 1 1 d . . . . .
C4 C 0.33815(5) 0.60118(6) 0.45290(5) 0.0864(6) Uani 1 1 d . . . . .
H4 H 0.361753 0.609758 0.457342 0.104 Uiso 1 1 calc R U . . .
C5 C 0.33086(5) 0.56483(7) 0.45717(6) 0.0945(6) Uani 1 1 d . . . . .
H5 H 0.349505 0.549056 0.464517 0.113 Uiso 1 1 calc R U . . .
C6 C 0.29606(5) 0.55097(6) 0.45074(6) 0.0893(6) Uani 1 1 d . . . . .
C7 C 0.31823(5) 0.66554(6) 0.43674(5) 0.0792(5) Uani 1 1 d . . . . .
C8 C 0.29057(6) 0.69149(7) 0.44102(6) 0.0941(6) Uani 1 1 d . . . . .
H8 H 0.267287 0.683672 0.447875 0.113 Uiso 1 1 calc R U . . .
C9 C 0.29652(7) 0.72829(7) 0.43546(7) 0.1112(8) Uani 1 1 d . . . . .
H9 H 0.277363 0.744917 0.438057 0.133 Uiso 1 1 calc R U . . .
C10 C 0.33107(8) 0.74040(7) 0.42602(8) 0.1167(8) Uani 1 1 d . . . . .
C11 C 0.35892(7) 0.71518(7) 0.42147(7) 0.1093(7) Uani 1 1 d . . . . .
H11 H 0.382241 0.723157 0.414914 0.131 Uiso 1 1 calc R U . . .
C12 C 0.35251(5) 0.67840(7) 0.42653(6) 0.0935(6) Uani 1 1 d . . . . .
H12 H 0.371549 0.661796 0.423035 0.112 Uiso 1 1 calc R U . . .

loop_
_atom_site_aniso_label
_atom_site_aniso_U_11
_atom_site_aniso_U_22
_atom_site_aniso_U_33
_atom_site_aniso_U_23
_atom_site_aniso_U_13
_atom_site_aniso_U_12
O1 0.174(2) 0.1043(14) 0.222(3) 0.0135(14) 0.003(2) -0.0195(13)
O2 0.0935(10) 0.0980(11) 0.1630(16) 0.0293(10) -0.0129(10) -0.0020(8)
C1 0.0652(10) 0.0949(13) 0.0821(11) 0.0085(9) -0.0012(8) -0.0010(8)
C2 0.0628(10) 0.0946(13) 0.0767(11) 0.0058(9) -0.0033(7) 0.0012(8)
C3 0.0661(10) 0.0994(12) 0.0641(9) -0.0004(8) -0.0016(7) -0.0031(9)
C4 0.0623(10) 0.1140(16) 0.0828(12) 0.0025(10) -0.0071(8) -0.0023(9)
C5 0.0724(11) 0.1097(16) 0.1014(14) 0.0123(11) -0.0125(9) 0.0071(10)
C6 0.0760(12) 0.0949(14) 0.0968(14) 0.0153(10) -0.0051(9) 0.0030(9)
C7 0.0712(11) 0.1016(13) 0.0648(10) -0.0042(8) -0.0041(7) -0.0051(9)
C8 0.0816(12) 0.1062(16) 0.0944(14) -0.0111(11) -0.0016(10) -0.0019(11)
C9 0.1069(18) 0.1034(17) 0.1232(19) -0.0098(14) -0.0018(13) 0.0015(13)
C10 0.127(2) 0.0996(17) 0.123(2) -0.0011(13) -0.0061(15) -0.0132(15)
C11 0.0949(15) 0.1146(18) 0.1183(19) 0.0055(13) 0.0022(12) -0.0213(13)
C12 0.0770(12) 0.1111(16) 0.0923(13) 0.0028(11) -0.0009(9) -0.0071(10)

loop_
_atom_type_symbol
_atom_type_description
_atom_type_scat_dispersion_real
_atom_type_scat_dispersion_imag
_atom_type_scat_source
C C 0.0181 0.0091 'International Tables Vol C Tables 4.2.6.8 and 6.1.1.4'
H H 0.0000 0.0000 'International Tables Vol C Tables 4.2.6.8 and 6.1.1.4'
O O 0.0492 0.0322 'International Tables Vol C Tables 4.2.6.8 and 6.1.1.4'

loop_
_geom_angle_atom_site_label_1
_geom_angle_atom_site_label_2
_geom_angle_atom_site_label_3
_geom_angle
_geom_angle_site_symmetry_1
_geom_angle_site_symmetry_3
_geom_angle_publ_flag
C10 O1 H1O 109.5 . . ?
C6 O2 H2O 109.5 . . ?
C2 C1 C1 117.81(14) . 43 ?
C2 C1 C6 117.98(17) . . ?
C6 C1 C1 123.96(17) . 43 ?
C1 C2 H3O 118.4 . . ?
C1 C2 C3 123.27(17) . . ?
C3 C2 H3O 118.4 . . ?
C2 C3 C4 116.44(19) . . ?
C2 C3 C7 120.86(17) . . ?
C4 C3 C7 122.67(16) . . ?
C3 C4 H4 119.2 . . ?
C5 C4 C3 121.55(18) . . ?
C5 C4 H4 119.2 . . ?
C4 C5 H5 119.5 . . ?
C4 C5 C6 120.97(18) . . ?
C6 C5 H5 119.5 . . ?
O2 C6 C1 120.91(18) . . ?
O2 C6 C5 119.34(18) . . ?
C5 C6 C1 119.7(2) . . ?
C8 C7 C3 121.27(17) . . ?
C12 C7 C3 121.74(18) . . ?
C12 C7 C8 117.0(2) . . ?
C7 C8 H8 118.9 . . ?
C9 C8 C7 122.2(2) . . ?
C9 C8 H8 118.9 . . ?
C8 C9 H9 120.2 . . ?
C8 C9 C10 119.6(2) . . ?
C10 C9 H9 120.2 . . ?
O1 C10 C9 121.0(3) . . ?
O1 C10 C11 119.7(3) . . ?
C9 C10 C11 119.3(2) . . ?
C10 C11 H11 119.7 . . ?
C12 C11 C10 120.6(2) . . ?
C12 C11 H11 119.7 . . ?
C7 C12 H12 119.3 . . ?
C11 C12 C7 121.3(2) . . ?
C11 C12 H12 119.3 . . ?

loop_
_geom_bond_atom_site_label_1
_geom_bond_atom_site_label_2
_geom_bond_distance
_geom_bond_site_symmetry_2
_geom_bond_publ_flag
O1 H1O 0.8200 . ?
O1 C10 1.372(3) . ?
O2 H2O 0.8200 . ?
O2 C6 1.367(3) . ?
C1 C1 1.493(4) 43 ?
C1 C2 1.387(3) . ?
C1 C6 1.394(3) . ?
C2 H3O 0.9300 . ?
C2 C3 1.392(2) . ?
C3 C4 1.399(3) . ?
C3 C7 1.480(3) . ?
C4 H4 0.9300 . ?
C4 C5 1.361(3) . ?
C5 H5 0.9300 . ?
C5 C6 1.386(3) . ?
C7 C8 1.392(3) . ?
C7 C12 1.386(3) . ?
C8 H8 0.9300 . ?
C8 C9 1.374(3) . ?
C9 H9 0.9300 . ?
C9 C10 1.379(4) . ?
C10 C11 1.380(4) . ?
C11 H11 0.9300 . ?
C11 C12 1.374(3) . ?
C12 H12 0.9300 . ?

loop_
_geom_torsion_atom_site_label_1
_geom_torsion_atom_site_label_2
_geom_torsion_atom_site_label_3
_geom_torsion_atom_site_label_4
_geom_torsion
_geom_torsion_site_symmetry_1
_geom_torsion_site_symmetry_2
_geom_torsion_site_symmetry_3
_geom_torsion_site_symmetry_4
_geom_torsion_publ_flag
O1 C10 C11 C12 179.5(2) . . . . ?
C1 C1 C2 C3 -172.25(19) 43 . . . ?
C1 C1 C6 O2 -7.0(3) 43 . . . ?
C1 C1 C6 C5 170.8(2) 43 . . . ?
C1 C2 C3 C4 0.0(3) . . . . ?
C1 C2 C3 C7 178.17(17) . . . . ?
C2 C1 C6 O2 179.00(19) . . . . ?
C2 C1 C6 C5 -3.2(3) . . . . ?
C2 C3 C4 C5 -1.2(3) . . . . ?
C2 C3 C7 C8 29.1(3) . . . . ?
C2 C3 C7 C12 -149.35(18) . . . . ?
C3 C4 C5 C6 0.1(3) . . . . ?
C3 C7 C8 C9 -178.5(2) . . . . ?
C3 C7 C12 C11 179.5(2) . . . . ?
C4 C3 C7 C8 -152.87(19) . . . . ?
C4 C3 C7 C12 28.7(3) . . . . ?
C4 C5 C6 O2 180.0(2) . . . . ?
C4 C5 C6 C1 2.1(3) . . . . ?
C6 C1 C2 C3 2.2(3) . . . . ?
C7 C3 C4 C5 -179.32(19) . . . . ?
C7 C8 C9 C10 -1.3(4) . . . . ?
C8 C7 C12 C11 1.0(3) . . . . ?
C8 C9 C10 O1 -178.5(3) . . . . ?
C8 C9 C10 C11 1.5(4) . . . . ?
C9 C10 C11 C12 -0.5(4) . . . . ?
C10 C11 C12 C7 -0.8(4) . . . . ?
C12 C7 C8 C9 0.0(3) . . . . ?

loop_
_smtbx_masks_void_nr
_smtbx_masks_void_average_x
_smtbx_masks_void_average_y
_smtbx_masks_void_average_z
_smtbx_masks_void_volume
_smtbx_masks_void_count_electrons
_smtbx_masks_void_content
1 0.000 0.000 0.000 7.4 0.0 ?
2 0.125 0.125 0.125 470.7 109.3 '12 H2O'
3 -0.125 -0.125 0.375 470.7 109.1 '12 H2O'
4 0.000 0.000 0.500 7.4 0.0 ?
5 0.125 0.125 0.625 470.7 109.3 '12 H2O'
6 -0.125 -0.125 0.875 470.7 109.2 '12 H2O'
7 0.000 0.250 0.250 7.4 0.0 ?
8 0.000 0.250 0.750 7.4 0.0 ?
9 -0.125 0.375 0.875 470.7 109.1 '12 H2O'
10 -0.125 0.375 0.375 470.7 109.2 '12 H2O'
11 0.000 0.500 0.000 7.4 0.0 ?
12 0.000 0.500 0.500 7.4 0.0 ?
13 0.125 0.625 0.125 470.7 109.3 '12 H2O'
14 0.125 0.625 0.625 470.7 109.3 '12 H2O'
15 0.000 0.750 0.250 7.4 0.0 ?
16 0.000 0.750 0.750 7.4 0.0 ?
17 0.250 0.000 0.250 7.4 0.0 ?
18 0.250 0.000 0.750 7.4 0.0 ?
19 0.250 0.250 0.000 7.4 0.0 ?
20 0.250 0.250 0.500 7.4 0.0 ?
21 0.250 0.500 0.250 7.4 0.0 ?
22 0.250 0.500 0.750 7.4 0.0 ?
23 0.250 0.750 0.000 7.4 0.0 ?
24 0.250 0.750 0.500 7.4 0.0 ?
25 0.375 -0.125 0.375 470.7 109.2 '12 H2O'
26 0.375 0.375 0.875 470.7 109.2 '12 H2O'
27 0.375 0.375 0.375 470.7 109.1 '12 H2O'
28 0.375 0.875 0.875 470.7 109.1 '12 H2O'
29 0.500 0.000 0.000 7.4 0.0 ?
30 0.500 0.000 0.500 7.4 0.0 ?
31 0.500 0.250 0.250 7.4 0.0 ?
32 0.500 0.250 0.750 7.4 0.0 ?
33 0.500 0.500 0.000 7.4 0.0 ?
34 0.500 0.500 0.500 7.4 0.0 ?
35 0.500 0.750 0.250 7.4 0.0 ?
36 0.500 0.750 0.750 7.4 0.0 ?
37 0.625 0.125 0.625 470.7 109.3 '12 H2O'
38 0.625 0.125 0.125 470.7 109.3 '12 H2O'
39 0.625 0.625 0.125 470.7 109.3 '12 H2O'
40 0.625 0.625 0.625 470.7 109.3 '12 H2O'
41 0.750 0.000 0.250 7.4 0.0 ?
42 0.750 0.000 0.750 7.4 0.0 ?
43 0.750 0.250 0.000 7.4 0.0 ?
44 0.750 0.250 0.500 7.4 0.0 ?
45 0.750 0.500 0.250 7.4 0.0 ?
46 0.750 0.500 0.750 7.4 0.0 ?
47 0.750 0.750 0.000 7.4 0.0 ?
48 0.750 0.750 0.500 7.4 0.0 ?
